data_4114097
loop_
_publ_author_name
'Frank Stabenow'
'Wolfgang Saak'
'Heinrich Marsmann'
'Manfred Weidenbruch'

_publ_section_title
;
 Hexaarylcyclotriplumbane: A Molecule with a Homonuclear Ring System of
 Lead
;
_journal_name_full 'Journal of the American Chemical Society'
_journal_page_first 10172
_journal_page_last 10173
_journal_paper_doi 10.1021/ja036299d
_journal_volume 125
_journal_year 2003
_chemical_formula_sum 'C72 H102 Pb3'
_chemical_formula_weight 1589.11
_chemical_name_systematic
; 
 ? 
;
_space_group_IT_number 2
_symmetry_cell_setting triclinic
_symmetry_space_group_name_Hall '-P 1'
_symmetry_space_group_name_H-M 'P -1'
_atom_sites_solution_hydrogens geom
_atom_sites_solution_primary direct
_atom_sites_solution_secondary difmap
_audit_creation_method SHELXL-97
_cell_angle_alpha 94.223(5)
_cell_angle_beta 98.564(6)
_cell_angle_gamma 105.832(5)
_cell_formula_units_Z 2
_cell_length_a 13.1218(6)
_cell_length_b 13.1291(5)
_cell_length_c 20.8767(11)
_cell_measurement_temperature 193(2)
_cell_volume 3396.8(3)
_computing_cell_refinement 'IPDS (Stoe, 1999)'
_computing_data_collection 'IPDS (Stoe, 1999)'
_computing_data_reduction 'XRED (Stoe, 1997)'
_computing_molecular_graphics 'Ortep-3 for Windows (Farrugia, 1997)'
_computing_publication_material 'SHELX-97 (Sheldrick, 1997)'
_computing_structure_refinement 'SHELXL-97 (Sheldrick, 1997)'
_computing_structure_solution 'SHELXS-97 (Sheldrick, 1990)'
_diffrn_ambient_temperature 193(2)
_diffrn_measured_fraction_theta_full 0.932
_diffrn_measured_fraction_theta_max 0.932
_diffrn_measurement_device_type 'Stoe IPDS'
_diffrn_radiation_monochromator graphite
_diffrn_radiation_source 'fine-focus sealed tube'
_diffrn_radiation_type MoK\a
_diffrn_radiation_wavelength 0.71073
_diffrn_reflns_av_R_equivalents 0.0585
_diffrn_reflns_av_sigmaI/netI 0.0487
_diffrn_reflns_limit_h_max 16
_diffrn_reflns_limit_h_min -16
_diffrn_reflns_limit_k_max 16
_diffrn_reflns_limit_k_min -16
_diffrn_reflns_limit_l_max 25
_diffrn_reflns_limit_l_min -25
_diffrn_reflns_number 42295
_diffrn_reflns_theta_full 26.02
_diffrn_reflns_theta_max 26.02
_diffrn_reflns_theta_min 2.41
_exptl_absorpt_coefficient_mu 7.454
_exptl_absorpt_correction_T_max 0.1691
_exptl_absorpt_correction_T_min 0.1545
_exptl_absorpt_correction_type numerical
_exptl_crystal_colour red
_exptl_crystal_density_diffrn 1.554
_exptl_crystal_description block
_exptl_crystal_F_000 1560
_exptl_crystal_size_max 0.40
_exptl_crystal_size_mid 0.38
_exptl_crystal_size_min 0.37
_refine_diff_density_max 0.683
_refine_diff_density_min -1.494
_refine_diff_density_rms 0.105
_refine_ls_extinction_method none
_refine_ls_goodness_of_fit_ref 0.900
_refine_ls_hydrogen_treatment mixed
_refine_ls_matrix_type full
_refine_ls_number_parameters 679
_refine_ls_number_reflns 12464
_refine_ls_number_restraints 0
_refine_ls_restrained_S_all 0.900
_refine_ls_R_factor_all 0.0351
_refine_ls_R_factor_gt 0.0242
_refine_ls_shift/su_max 0.003
_refine_ls_shift/su_mean 0.000
_refine_ls_structure_factor_coef Fsqd
_refine_ls_weighting_details 'calc w=1/[\s^2^(Fo^2^)+(0.0242P)^2^+0.0000P] where P=(Fo^2^+2Fc^2^)/3'
_refine_ls_weighting_scheme calc
_refine_ls_wR_factor_gt 0.0514
_refine_ls_wR_factor_ref 0.0534
_reflns_number_gt 10025
_reflns_number_total 12464
_reflns_threshold_expression >2sigma(I)
_cod_data_source_file ja036299dsi20030523_092248.cif
_cod_data_source_block PB3RI
_cod_database_code 4114097

loop_
_symmetry_equiv_pos_as_xyz
'x, y, z'
'-x, -y, -z'

loop_
_atom_site_label
_atom_site_type_symbol
_atom_site_fract_x
_atom_site_fract_y
_atom_site_fract_z
_atom_site_U_iso_or_equiv
_atom_site_adp_type
_atom_site_occupancy
_atom_site_symmetry_multiplicity
_atom_site_calc_flag
_atom_site_refinement_flags
_atom_site_disorder_assembly
_atom_site_disorder_group
Pb1 Pb 0.069590(12) 0.689241(11) 0.682458(8) 0.02172(4) Uani 1 1 d . . .
Pb2 Pb 0.061001(14) 0.690795(12) 0.834000(8) 0.02680(5) Uani 1 1 d . . .
Pb3 Pb 0.034905(13) 0.890198(11) 0.760509(9) 0.02655(5) Uani 1 1 d . . .
C1 C 0.2273(3) 0.6716(3) 0.6551(2) 0.0230(9) Uani 1 1 d . . .
C2 C 0.3217(4) 0.6801(3) 0.7007(2) 0.0290(10) Uani 1 1 d . B .
C3 C 0.4119(4) 0.6632(3) 0.6773(3) 0.0332(11) Uani 1 1 d . . .
H3 H 0.4748 0.6665 0.7075 0.040 Uiso 1 1 calc R . .
C4 C 0.4108(4) 0.6417(3) 0.6109(3) 0.0338(11) Uani 1 1 d . . .
C5 C 0.3193(4) 0.6392(3) 0.5671(2) 0.0319(10) Uani 1 1 d . . .
H5 H 0.3189 0.6273 0.5216 0.038 Uiso 1 1 calc R . .
C6 C 0.2281(4) 0.6539(3) 0.5886(2) 0.0264(9) Uani 1 1 d . . .
C7 C 0.3257(4) 0.7025(4) 0.7732(3) 0.0424(12) Uani 1 1 d . . .
H7A H 0.2945 0.7624 0.7799 0.051 Uiso 1 1 calc R A 1
H7B H 0.2768 0.6392 0.7868 0.051 Uiso 1 1 calc R A 1
C8A C 0.4268(12) 0.7282(12) 0.8181(8) 0.073(4) Uiso 0.50 1 d P B 1
H8A1 H 0.4144 0.7398 0.8628 0.109 Uiso 0.50 1 calc PR B 1
H8A2 H 0.4761 0.7931 0.8076 0.109 Uiso 0.50 1 calc PR B 1
H8A3 H 0.4586 0.6690 0.8142 0.109 Uiso 0.50 1 calc PR B 1
C8B C 0.4393(8) 0.7757(8) 0.8108(5) 0.038(2) Uiso 0.50 1 d P B 2
H8B1 H 0.4370 0.7873 0.8574 0.057 Uiso 0.50 1 calc PR B 2
H8B2 H 0.4564 0.8445 0.7934 0.057 Uiso 0.50 1 calc PR B 2
H8B3 H 0.4948 0.7405 0.8048 0.057 Uiso 0.50 1 calc PR B 2
C9 C 0.5044(4) 0.6139(4) 0.5878(3) 0.0481(14) Uani 1 1 d . . .
H9A H 0.5720 0.6541 0.6174 0.058 Uiso 1 1 calc R . .
H9B H 0.5094 0.6351 0.5435 0.058 Uiso 1 1 calc R . .
C10 C 0.4914(5) 0.4942(4) 0.5861(3) 0.0576(16) Uani 1 1 d . . .
H10A H 0.5533 0.4782 0.5712 0.086 Uiso 1 1 calc R . .
H10B H 0.4253 0.4544 0.5561 0.086 Uiso 1 1 calc R . .
H10C H 0.4873 0.4733 0.6300 0.086 Uiso 1 1 calc R . .
C11 C 0.1308(4) 0.6490(3) 0.5372(2) 0.0335(11) Uani 1 1 d . . .
H11A H 0.0645 0.6112 0.5527 0.040 Uiso 1 1 calc R . .
H11B H 0.1345 0.6074 0.4966 0.040 Uiso 1 1 calc R . .
C12 C 0.1241(5) 0.7597(4) 0.5222(3) 0.0547(16) Uani 1 1 d . . .
H12A H 0.0601 0.7522 0.4893 0.082 Uiso 1 1 calc R . .
H12B H 0.1886 0.7967 0.5057 0.082 Uiso 1 1 calc R . .
H12C H 0.1192 0.8009 0.5622 0.082 Uiso 1 1 calc R . .
C13 C -0.0464(3) 0.5196(3) 0.6577(2) 0.0237(9) Uani 1 1 d . . .
C14 C -0.0140(3) 0.4267(3) 0.6631(2) 0.0265(9) Uani 1 1 d . . .
C15 C -0.0934(4) 0.3270(3) 0.6499(2) 0.0306(10) Uani 1 1 d . . .
H15 H -0.0715 0.2641 0.6539 0.037 Uiso 1 1 calc R . .
C16 C -0.2006(4) 0.3171(3) 0.6315(2) 0.0329(11) Uani 1 1 d . . .
C17 C -0.2318(4) 0.4106(3) 0.6264(2) 0.0311(10) Uani 1 1 d . . .
H17 H -0.3059 0.4055 0.6142 0.037 Uiso 1 1 calc R . .
C18 C -0.1562(3) 0.5111(3) 0.6387(2) 0.0275(10) Uani 1 1 d . . .
C19 C 0.1011(4) 0.4252(3) 0.6831(3) 0.0390(12) Uani 1 1 d . . .
H19A H 0.1038 0.3741 0.7155 0.047 Uiso 1 1 calc R . .
H19B H 0.1453 0.4968 0.7042 0.047 Uiso 1 1 calc R . .
C20 C 0.1487(4) 0.3932(4) 0.6244(3) 0.0573(17) Uani 1 1 d . . .
H20A H 0.2231 0.3931 0.6392 0.086 Uiso 1 1 calc R . .
H20B H 0.1474 0.4444 0.5927 0.086 Uiso 1 1 calc R . .
H20C H 0.1059 0.3217 0.6039 0.086 Uiso 1 1 calc R . .
C21 C -0.2836(4) 0.2080(4) 0.6201(3) 0.0481(14) Uani 1 1 d . . .
H21A H -0.2489 0.1533 0.6075 0.058 Uiso 1 1 calc R . .
H21B H -0.3415 0.2070 0.5836 0.058 Uiso 1 1 calc R . .
C22 C -0.3329(6) 0.1800(5) 0.6805(4) 0.095(3) Uani 1 1 d . . .
H22A H -0.3860 0.1095 0.6710 0.143 Uiso 1 1 calc R . .
H22B H -0.3683 0.2334 0.6929 0.143 Uiso 1 1 calc R . .
H22C H -0.2762 0.1789 0.7166 0.143 Uiso 1 1 calc R . .
C23 C -0.1967(4) 0.6085(3) 0.6304(3) 0.0378(12) Uani 1 1 d . . .
H23A H -0.2723 0.5909 0.6372 0.045 Uiso 1 1 calc R . .
H23B H -0.1535 0.6672 0.6644 0.045 Uiso 1 1 calc R . .
C24 C -0.1907(5) 0.6466(4) 0.5639(3) 0.0527(15) Uani 1 1 d . . .
H24A H -0.2174 0.7093 0.5616 0.079 Uiso 1 1 calc R . .
H24B H -0.2350 0.5897 0.5300 0.079 Uiso 1 1 calc R . .
H24C H -0.1159 0.6656 0.5571 0.079 Uiso 1 1 calc R . .
C25 C 0.2005(4) 0.7367(3) 0.9213(2) 0.0319(10) Uani 1 1 d . . .
C26 C 0.2810(4) 0.8352(4) 0.9367(2) 0.0354(11) Uani 1 1 d . . .
C27 C 0.3590(5) 0.8523(4) 0.9927(3) 0.0454(13) Uani 1 1 d . . .
H27 H 0.4129 0.9191 1.0025 0.055 Uiso 1 1 calc R . .
C28 C 0.3606(4) 0.7752(4) 1.0349(3) 0.0470(13) Uani 1 1 d . . .
C29 C 0.2831(5) 0.6770(4) 1.0176(3) 0.0487(14) Uani 1 1 d . . .
H29 H 0.2848 0.6221 1.0446 0.058 Uiso 1 1 calc R . .
C30 C 0.2028(4) 0.6556(4) 0.9623(2) 0.0380(12) Uani 1 1 d . . .
C31 C 0.2882(5) 0.9253(4) 0.8947(3) 0.0473(13) Uani 1 1 d . . .
H31A H 0.2314 0.9007 0.8554 0.057 Uiso 1 1 calc R . .
H31B H 0.3586 0.9420 0.8799 0.057 Uiso 1 1 calc R . .
C32 C 0.2765(6) 1.0277(4) 0.9288(3) 0.0648(18) Uani 1 1 d . . .
H32A H 0.2821 1.0819 0.8986 0.097 Uiso 1 1 calc R . .
H32B H 0.3336 1.0540 0.9671 0.097 Uiso 1 1 calc R . .
H32C H 0.2062 1.0128 0.9426 0.097 Uiso 1 1 calc R . .
C33 C 0.4412(6) 0.7984(6) 1.0973(4) 0.077(2) Uani 1 1 d . . .
H33A H 0.4451 0.7303 1.1134 0.092 Uiso 1 1 calc R . .
H33B H 0.5131 0.8359 1.0884 0.092 Uiso 1 1 calc R . .
C34 C 0.4129(8) 0.8653(8) 1.1492(4) 0.108(3) Uani 1 1 d . . .
H34A H 0.4671 0.8778 1.1889 0.162 Uiso 1 1 calc R . .
H34B H 0.3421 0.8282 1.1585 0.162 Uiso 1 1 calc R . .
H34C H 0.4111 0.9338 1.1340 0.162 Uiso 1 1 calc R . .
C35 C 0.1228(5) 0.5455(4) 0.9474(3) 0.0504(14) Uani 1 1 d . . .
H35A H 0.1178 0.5126 0.9884 0.060 Uiso 1 1 calc R . .
H35B H 0.0509 0.5524 0.9299 0.060 Uiso 1 1 calc R . .
C36 C 0.1536(6) 0.4731(5) 0.8987(4) 0.0705(19) Uani 1 1 d . . .
H36A H 0.0994 0.4032 0.8907 0.106 Uiso 1 1 calc R . .
H36B H 0.2239 0.4646 0.9162 0.106 Uiso 1 1 calc R . .
H36C H 0.1573 0.5046 0.8577 0.106 Uiso 1 1 calc R . .
C37 C -0.0857(4) 0.6793(3) 0.8844(2) 0.0340(11) Uani 1 1 d . . .
C38 C -0.1790(4) 0.5946(4) 0.8615(3) 0.0428(13) Uani 1 1 d . . .
C39 C -0.2682(5) 0.5832(5) 0.8930(4) 0.0651(18) Uani 1 1 d . . .
H39 H -0.3311 0.5253 0.8779 0.078 Uiso 1 1 calc R . .
C40 C -0.2660(7) 0.6552(6) 0.9459(4) 0.088(3) Uani 1 1 d . . .
C41 C -0.1747(6) 0.7402(5) 0.9658(4) 0.077(2) Uani 1 1 d . . .
H41 H -0.1731 0.7911 1.0010 0.093 Uiso 1 1 calc R . .
C42 C -0.0842(5) 0.7536(4) 0.9356(3) 0.0480(14) Uani 1 1 d . . .
C43 C -0.1886(5) 0.5135(4) 0.8041(3) 0.0541(15) Uani 1 1 d . . .
H43A H -0.2652 0.4863 0.7831 0.065 Uiso 1 1 calc R . .
H43B H -0.1480 0.5499 0.7718 0.065 Uiso 1 1 calc R . .
C44 C -0.1485(7) 0.4206(5) 0.8206(4) 0.081(2) Uani 1 1 d . . .
H44A H -0.1577 0.3721 0.7807 0.121 Uiso 1 1 calc R . .
H44B H -0.1894 0.3825 0.8515 0.121 Uiso 1 1 calc R . .
H44C H -0.0720 0.4461 0.8402 0.121 Uiso 1 1 calc R . .
C45 C -0.3635(11) 0.6300(12) 0.9955(9) 0.178(7) Uani 1 1 d . . .
H45A H -0.3960 0.5531 0.9977 0.213 Uiso 1 1 calc R . .
H45B H -0.3384 0.6694 1.0399 0.213 Uiso 1 1 calc R . .
C46 C -0.4213(14) 0.6697(10) 0.9593(7) 0.175(6) Uani 1 1 d . . .
H46A H -0.4884 0.6644 0.9758 0.263 Uiso 1 1 calc R . .
H46B H -0.4377 0.6313 0.9152 0.263 Uiso 1 1 calc R . .
H46C H -0.3837 0.7449 0.9580 0.263 Uiso 1 1 calc R . .
C47 C 0.0109(5) 0.8513(4) 0.9609(3) 0.0625(18) Uani 1 1 d . . .
H47A H 0.0622 0.8588 0.9300 0.075 Uiso 1 1 calc R . .
H47B H -0.0152 0.9153 0.9616 0.075 Uiso 1 1 calc R . .
C48 C 0.0698(7) 0.8480(7) 1.0280(3) 0.089(2) Uani 1 1 d . . .
H48A H 0.1294 0.9135 1.0410 0.134 Uiso 1 1 calc R . .
H48B H 0.0981 0.7862 1.0276 0.134 Uiso 1 1 calc R . .
H48C H 0.0201 0.8422 1.0592 0.134 Uiso 1 1 calc R . .
C49 C 0.1677(4) 1.0457(3) 0.7555(2) 0.0312(10) Uani 1 1 d . C .
C50 C 0.2587(4) 1.0535(3) 0.7261(3) 0.0390(12) Uani 1 1 d . . .
C51 C 0.3324(5) 1.1540(4) 0.7267(3) 0.0531(15) Uani 1 1 d . C .
H51 H 0.3928 1.1592 0.7058 0.064 Uiso 1 1 calc R . .
C52 C 0.3191(5) 1.2457(4) 0.7572(4) 0.0649(18) Uani 1 1 d . . .
C53 C 0.2328(5) 1.2363(4) 0.7886(3) 0.0529(15) Uani 1 1 d . C .
H53 H 0.2250 1.2983 0.8114 0.063 Uiso 1 1 calc R . .
C54 C 0.1552(4) 1.1374(3) 0.7881(2) 0.0351(11) Uani 1 1 d . . .
C55 C 0.2804(5) 0.9542(4) 0.6955(3) 0.0548(16) Uani 1 1 d . . .
H55A H 0.2788 0.9044 0.7290 0.066 Uiso 1 1 calc R . .
H55B H 0.2191 0.9197 0.6599 0.066 Uiso 1 1 calc R . .
C56 C 0.3776(6) 0.9627(5) 0.6692(5) 0.098(3) Uani 1 1 d . . .
H56A H 0.3779 0.8918 0.6510 0.146 Uiso 1 1 calc R . .
H56B H 0.4402 0.9925 0.7039 0.146 Uiso 1 1 calc R . .
H56C H 0.3806 1.0096 0.6346 0.146 Uiso 1 1 calc R . .
C57A C 0.4188(18) 1.3425(13) 0.7483(11) 0.042(4) Uiso 0.33 1 d P C 1
H57A H 0.4173 1.3533 0.7018 0.050 Uiso 0.33 1 calc PR C 1
H57B H 0.4880 1.3301 0.7661 0.050 Uiso 0.33 1 calc PR C 1
C58A C 0.4008(16) 1.4432(14) 0.7896(10) 0.050(4) Uiso 0.33 1 d P C 1
H58A H 0.4703 1.4884 0.8137 0.076 Uiso 0.33 1 calc PR C 1
H58B H 0.3528 1.4176 0.8204 0.076 Uiso 0.33 1 calc PR C 1
H58C H 0.3685 1.4846 0.7598 0.076 Uiso 0.33 1 calc PR C 1
C57B C 0.3739(16) 1.3626(14) 0.7424(11) 0.047(4) Uiso 0.33 1 d P C 2
H57C H 0.3627 1.3659 0.6948 0.056 Uiso 0.33 1 calc PR C 2
H57D H 0.3414 1.4134 0.7629 0.056 Uiso 0.33 1 calc PR C 2
C58B C 0.487(3) 1.390(2) 0.7681(18) 0.118(10) Uiso 0.33 1 d P C 2
H58D H 0.5214 1.4627 0.7592 0.178 Uiso 0.33 1 calc PR C 2
H58E H 0.5183 1.3400 0.7474 0.178 Uiso 0.33 1 calc PR C 2
H58F H 0.4970 1.3875 0.8154 0.178 Uiso 0.33 1 calc PR C 2
C57C C 0.408(2) 1.3559(16) 0.7724(12) 0.054(5) Uiso 0.33 1 d P C 3
H57E H 0.4775 1.3380 0.7768 0.065 Uiso 0.33 1 calc PR C 3
H57F H 0.4027 1.3900 0.7318 0.065 Uiso 0.33 1 calc PR C 3
C58C C 0.422(2) 1.432(2) 0.8194(15) 0.098(9) Uiso 0.33 1 d P C 3
H58G H 0.4833 1.4921 0.8151 0.147 Uiso 0.33 1 calc PR C 3
H58H H 0.4371 1.4053 0.8615 0.147 Uiso 0.33 1 calc PR C 3
H58I H 0.3571 1.4550 0.8171 0.147 Uiso 0.33 1 calc PR C 3
C59 C 0.0633(5) 1.1353(4) 0.8239(3) 0.0466(14) Uani 1 1 d . C .
H59A H 0.0917 1.1822 0.8657 0.056 Uiso 1 1 calc R . .
H59B H 0.0335 1.0619 0.8342 0.056 Uiso 1 1 calc R . .
C60 C -0.0274(5) 1.1705(4) 0.7868(3) 0.0569(16) Uani 1 1 d . . .
H60A H -0.0839 1.1662 0.8132 0.085 Uiso 1 1 calc R C .
H60B H -0.0573 1.1237 0.7456 0.085 Uiso 1 1 calc R . .
H60C H 0.0004 1.2441 0.7776 0.085 Uiso 1 1 calc R . .
C61 C -0.1095(4) 0.9018(3) 0.6872(3) 0.0331(11) Uani 1 1 d . D .
C62 C -0.0980(4) 0.9386(3) 0.6259(3) 0.0353(11) Uani 1 1 d . . .
C63 C -0.1894(5) 0.9439(3) 0.5842(3) 0.0504(15) Uani 1 1 d . D .
H63 H -0.1811 0.9702 0.5436 0.060 Uiso 1 1 calc R . .
C64 C -0.2916(5) 0.9127(4) 0.5994(4) 0.0600(18) Uani 1 1 d . . .
C65 C -0.3003(4) 0.8774(4) 0.6598(4) 0.0578(18) Uani 1 1 d . D .
H65 H -0.3693 0.8578 0.6721 0.069 Uiso 1 1 calc R . .
C66 C -0.2118(4) 0.8694(4) 0.7036(3) 0.0457(14) Uani 1 1 d . . .
C67 C 0.0090(4) 0.9701(3) 0.6019(2) 0.0352(11) Uani 1 1 d . . .
H67A H -0.0003 0.9337 0.5573 0.042 Uiso 1 1 calc R . .
H67B H 0.0623 0.9453 0.6305 0.042 Uiso 1 1 calc R . .
C68 C 0.0531(5) 1.0907(4) 0.6010(3) 0.0454(13) Uani 1 1 d . . .
H68A H 0.1216 1.1064 0.5850 0.068 Uiso 1 1 calc R . .
H68B H 0.0644 1.1272 0.6452 0.068 Uiso 1 1 calc R . .
H68C H 0.0013 1.1157 0.5721 0.068 Uiso 1 1 calc R . .
C69A C -0.3820(11) 0.9184(10) 0.5404(8) 0.053(3) Uiso 0.50 1 d P D 1
H69A H -0.4507 0.9071 0.5568 0.063 Uiso 0.50 1 calc PR D 1
H69B H -0.3626 0.9916 0.5279 0.063 Uiso 0.50 1 calc PR D 1
C70A C -0.4014(11) 0.8431(10) 0.4806(7) 0.061(3) Uiso 0.50 1 d P D 1
H70A H -0.4584 0.8549 0.4485 0.091 Uiso 0.50 1 calc PR D 1
H70B H -0.4236 0.7697 0.4913 0.091 Uiso 0.50 1 calc PR D 1
H70C H -0.3352 0.8548 0.4622 0.091 Uiso 0.50 1 calc PR D 1
C69B C -0.4010(10) 0.9130(9) 0.5656(6) 0.047(3) Uiso 0.50 1 d P D 2
H69C H -0.4577 0.8525 0.5758 0.057 Uiso 0.50 1 calc PR D 2
H69D H -0.4165 0.9804 0.5790 0.057 Uiso 0.50 1 calc PR D 2
C70B C -0.3950(19) 0.9027(17) 0.4959(12) 0.114(7) Uiso 0.50 1 d P D 2
H70D H -0.4643 0.9018 0.4703 0.171 Uiso 0.50 1 calc PR D 2
H70E H -0.3784 0.8362 0.4840 0.171 Uiso 0.50 1 calc PR D 2
H70F H -0.3384 0.9633 0.4870 0.171 Uiso 0.50 1 calc PR D 2
C71 C -0.2330(5) 0.8254(5) 0.7672(4) 0.0644(19) Uani 1 1 d . D .
H71A H -0.3030 0.7694 0.7587 0.077 Uiso 1 1 calc R . .
H71B H -0.1766 0.7914 0.7825 0.077 Uiso 1 1 calc R . .
C72 C -0.2348(8) 0.9067(6) 0.8201(4) 0.102(3) Uani 1 1 d . . .
H72A H -0.2494 0.8724 0.8592 0.153 Uiso 1 1 calc R D .
H72B H -0.2914 0.9400 0.8058 0.153 Uiso 1 1 calc R . .
H72C H -0.1649 0.9613 0.8300 0.153 Uiso 1 1 calc R . .

loop_
_atom_site_aniso_label
_atom_site_aniso_U_11
_atom_site_aniso_U_22
_atom_site_aniso_U_33
_atom_site_aniso_U_23
_atom_site_aniso_U_13
_atom_site_aniso_U_12
Pb1 0.01982(8) 0.02163(7) 0.02500(9) 0.00073(6) 0.00527(7) 0.00796(6)
Pb2 0.03212(10) 0.02495(7) 0.02404(9) 0.00064(6) 0.00975(8) 0.00743(7)
Pb3 0.02775(9) 0.02109(7) 0.03265(10) 0.00268(6) 0.00968(8) 0.00792(6)
C1 0.024(2) 0.0211(18) 0.025(2) 0.0018(16) 0.009(2) 0.0062(17)
C2 0.022(2) 0.035(2) 0.029(3) -0.0007(19) 0.006(2) 0.0079(19)
C3 0.019(2) 0.039(2) 0.040(3) -0.002(2) 0.002(2) 0.0070(19)
C4 0.030(3) 0.030(2) 0.044(3) -0.002(2) 0.013(2) 0.010(2)
C5 0.035(3) 0.032(2) 0.031(3) 0.0001(19) 0.010(2) 0.011(2)
C6 0.028(2) 0.0210(18) 0.030(3) 0.0006(17) 0.007(2) 0.0061(17)
C7 0.030(3) 0.059(3) 0.034(3) -0.004(2) -0.003(3) 0.012(2)
C9 0.033(3) 0.054(3) 0.060(4) -0.008(3) 0.023(3) 0.014(2)
C10 0.047(4) 0.064(3) 0.071(5) -0.003(3) 0.014(3) 0.033(3)
C11 0.039(3) 0.039(2) 0.026(3) 0.000(2) 0.006(2) 0.018(2)
C12 0.085(5) 0.055(3) 0.037(3) 0.007(3) 0.004(3) 0.045(3)
C13 0.023(2) 0.0224(18) 0.025(2) 0.0020(17) 0.005(2) 0.0062(17)
C14 0.024(2) 0.028(2) 0.029(2) 0.0065(18) 0.005(2) 0.0086(18)
C15 0.033(3) 0.026(2) 0.035(3) 0.0065(19) 0.007(2) 0.0108(19)
C16 0.031(3) 0.031(2) 0.033(3) -0.0026(19) 0.009(2) 0.004(2)
C17 0.020(2) 0.032(2) 0.038(3) -0.003(2) 0.000(2) 0.0078(19)
C18 0.020(2) 0.029(2) 0.033(3) -0.0029(18) 0.006(2) 0.0072(18)
C19 0.028(3) 0.029(2) 0.063(4) 0.015(2) 0.008(3) 0.011(2)
C20 0.039(3) 0.037(3) 0.103(5) 0.006(3) 0.029(4) 0.015(2)
C21 0.037(3) 0.031(2) 0.064(4) 0.002(2) 0.002(3) -0.005(2)
C22 0.081(6) 0.066(4) 0.114(7) -0.006(4) 0.048(6) -0.031(4)
C23 0.021(2) 0.029(2) 0.060(4) -0.006(2) -0.002(3) 0.0097(19)
C24 0.057(4) 0.037(3) 0.062(4) 0.004(3) -0.009(3) 0.020(3)
C25 0.035(3) 0.038(2) 0.023(2) 0.0003(19) 0.005(2) 0.012(2)
C26 0.034(3) 0.044(2) 0.027(3) -0.001(2) 0.006(2) 0.008(2)
C27 0.040(3) 0.048(3) 0.041(3) -0.002(2) 0.001(3) 0.006(2)
C28 0.039(3) 0.062(3) 0.039(3) 0.005(3) 0.004(3) 0.014(3)
C29 0.055(4) 0.058(3) 0.041(3) 0.015(3) 0.012(3) 0.024(3)
C30 0.045(3) 0.041(2) 0.030(3) 0.007(2) 0.009(3) 0.014(2)
C31 0.047(3) 0.044(3) 0.041(3) 0.008(2) 0.001(3) -0.001(2)
C32 0.071(5) 0.043(3) 0.073(5) 0.005(3) 0.002(4) 0.010(3)
C33 0.064(5) 0.096(5) 0.059(5) 0.023(4) -0.015(4) 0.014(4)
C34 0.112(8) 0.158(8) 0.041(4) -0.017(5) -0.015(5) 0.040(7)
C35 0.067(4) 0.042(3) 0.044(3) 0.014(2) 0.011(3) 0.016(3)
C36 0.090(5) 0.051(3) 0.072(5) 0.000(3) 0.008(4) 0.028(3)
C37 0.039(3) 0.037(2) 0.031(3) 0.005(2) 0.017(2) 0.013(2)
C38 0.040(3) 0.046(3) 0.041(3) 0.007(2) 0.016(3) 0.005(2)
C39 0.049(4) 0.061(3) 0.084(5) 0.010(3) 0.030(4) 0.002(3)
C40 0.080(6) 0.093(5) 0.102(7) -0.001(5) 0.061(5) 0.020(4)
C41 0.079(5) 0.080(4) 0.082(5) -0.014(4) 0.049(5) 0.027(4)
C42 0.055(4) 0.047(3) 0.049(4) 0.001(2) 0.029(3) 0.017(3)
C43 0.040(3) 0.061(3) 0.047(4) -0.003(3) 0.016(3) -0.013(3)
C44 0.093(6) 0.068(4) 0.076(5) -0.022(4) 0.018(5) 0.020(4)
C45 0.126(11) 0.191(13) 0.244(19) 0.062(13) 0.015(12) 0.091(10)
C46 0.230(19) 0.150(11) 0.131(12) 0.034(9) 0.060(13) 0.013(11)
C47 0.070(5) 0.053(3) 0.064(4) -0.021(3) 0.023(4) 0.017(3)
C48 0.084(6) 0.132(6) 0.047(4) -0.018(4) 0.021(5) 0.028(5)
C49 0.036(3) 0.0213(19) 0.032(3) 0.0066(18) 0.001(2) 0.0031(19)
C50 0.035(3) 0.028(2) 0.048(3) 0.005(2) 0.007(3) -0.001(2)
C51 0.040(3) 0.043(3) 0.070(4) 0.006(3) 0.016(3) -0.002(2)
C52 0.060(4) 0.038(3) 0.080(5) 0.004(3) 0.009(4) -0.011(3)
C53 0.070(4) 0.026(2) 0.055(4) -0.002(2) 0.011(3) 0.002(2)
C54 0.050(3) 0.026(2) 0.026(3) 0.0037(18) 0.003(2) 0.007(2)
C55 0.038(3) 0.048(3) 0.078(5) -0.004(3) 0.023(3) 0.008(2)
C56 0.083(6) 0.055(4) 0.159(9) 0.001(4) 0.079(6) -0.001(4)
C59 0.076(4) 0.028(2) 0.040(3) 0.000(2) 0.019(3) 0.018(3)
C60 0.068(4) 0.048(3) 0.061(4) 0.013(3) 0.023(4) 0.020(3)
C61 0.029(3) 0.0235(19) 0.047(3) -0.003(2) 0.001(2) 0.0133(19)
C62 0.038(3) 0.0200(19) 0.047(3) -0.004(2) -0.004(3) 0.016(2)
C63 0.055(4) 0.026(2) 0.065(4) -0.002(2) -0.013(3) 0.016(2)
C64 0.038(3) 0.034(3) 0.101(6) -0.005(3) -0.017(4) 0.016(2)
C65 0.029(3) 0.035(3) 0.108(6) 0.000(3) 0.005(4) 0.013(2)
C66 0.030(3) 0.030(2) 0.076(4) 0.002(3) 0.005(3) 0.010(2)
C67 0.045(3) 0.037(2) 0.030(3) 0.002(2) 0.009(2) 0.022(2)
C68 0.058(4) 0.038(2) 0.045(3) 0.016(2) 0.010(3) 0.019(3)
C71 0.038(3) 0.058(3) 0.103(6) 0.021(4) 0.025(4) 0.015(3)
C72 0.123(8) 0.086(5) 0.097(7) 0.007(5) 0.045(6) 0.017(5)

loop_
_atom_type_symbol
_atom_type_description
_atom_type_scat_dispersion_real
_atom_type_scat_dispersion_imag
_atom_type_scat_source
C C 0.0033 0.0016 'International Tables Vol C Tables 4.2.6.8 and 6.1.1.4'
H H 0.0000 0.0000 'International Tables Vol C Tables 4.2.6.8 and 6.1.1.4'
Pb Pb -3.3944 10.1111 'International Tables Vol C Tables 4.2.6.8 and 6.1.1.4'

loop_
_geom_angle_atom_site_label_1
_geom_angle_atom_site_label_2
_geom_angle_atom_site_label_3
_geom_angle
C1 Pb1 C13 103.71(14)
C1 Pb1 Pb3 127.27(10)
C13 Pb1 Pb3 128.11(10)
C1 Pb1 Pb2 114.23(11)
C13 Pb1 Pb2 92.69(11)
Pb3 Pb1 Pb2 60.510(6)
C25 Pb2 C37 101.95(17)
C25 Pb2 Pb1 129.05(11)
C37 Pb2 Pb1 127.98(13)
C25 Pb2 Pb3 112.97(10)
C37 Pb2 Pb3 94.63(11)
Pb1 Pb2 Pb3 59.614(6)
C61 Pb3 C49 103.56(16)
C61 Pb3 Pb1 96.22(11)
C49 Pb3 Pb1 112.13(11)
C61 Pb3 Pb2 128.34(10)
C49 Pb3 Pb2 127.37(11)
Pb1 Pb3 Pb2 59.876(6)
C6 C1 C2 119.6(4)
C6 C1 Pb1 115.9(3)
C2 C1 Pb1 124.5(3)
C3 C2 C1 118.5(4)
C3 C2 C7 119.9(4)
C1 C2 C7 121.5(4)
C4 C3 C2 121.4(5)
C5 C4 C3 118.8(4)
C5 C4 C9 120.9(5)
C3 C4 C9 120.1(5)
C4 C5 C6 121.3(4)
C1 C6 C5 120.2(4)
C1 C6 C11 122.0(4)
C5 C6 C11 117.9(4)
C8A C7 C2 120.5(7)
C8A C7 C8B 23.6(6)
C2 C7 C8B 113.3(5)
C4 C9 C10 111.0(4)
C6 C11 C12 112.6(4)
C14 C13 C18 119.5(4)
C14 C13 Pb1 123.7(3)
C18 C13 Pb1 116.8(3)
C13 C14 C15 118.7(4)
C13 C14 C19 124.6(4)
C15 C14 C19 116.7(3)
C16 C15 C14 122.7(4)
C15 C16 C17 118.0(4)
C15 C16 C21 120.7(4)
C17 C16 C21 121.2(4)
C18 C17 C16 121.4(4)
C17 C18 C13 119.8(4)
C17 C18 C23 118.0(4)
C13 C18 C23 122.2(4)
C14 C19 C20 111.9(5)
C16 C21 C22 112.3(5)
C24 C23 C18 113.3(4)
C26 C25 C30 118.9(5)
C26 C25 Pb2 126.3(3)
C30 C25 Pb2 114.8(3)
C27 C26 C25 119.7(4)
C27 C26 C31 117.3(4)
C25 C26 C31 123.0(5)
C28 C27 C26 122.4(5)
C29 C28 C27 117.2(5)
C29 C28 C33 121.6(5)
C27 C28 C33 121.2(5)
C28 C29 C30 122.8(5)
C29 C30 C25 119.0(5)
C29 C30 C35 118.7(4)
C25 C30 C35 122.4(5)
C26 C31 C32 114.4(5)
C34 C33 C28 112.4(6)
C36 C35 C30 112.6(5)
C42 C37 C38 119.9(4)
C42 C37 Pb2 122.0(4)
C38 C37 Pb2 118.1(3)
C37 C38 C39 119.4(5)
C37 C38 C43 123.0(4)
C39 C38 C43 117.6(5)
C40 C39 C38 121.1(6)
C41 C40 C39 118.3(6)
C41 C40 C45 118.7(8)
C39 C40 C45 122.1(8)
C40 C41 C42 121.9(6)
C37 C42 C41 119.3(6)
C37 C42 C47 123.4(5)
C41 C42 C47 117.3(5)
C44 C43 C38 114.9(5)
C46 C45 C40 91.1(13)
C48 C47 C42 114.2(6)
C54 C49 C50 119.4(4)
C54 C49 Pb3 114.5(3)
C50 C49 Pb3 126.0(3)
C49 C50 C51 119.5(4)
C49 C50 C55 121.0(4)
C51 C50 C55 119.5(5)
C52 C51 C50 121.6(5)
C53 C52 C51 118.3(5)
C53 C52 C57C 115.9(10)
C51 C52 C57C 124.2(11)
C53 C52 C57B 114.8(9)
C51 C52 C57B 124.5(10)
C57C C52 C57B 27.2(10)
C53 C52 C57A 134.7(9)
C51 C52 C57A 106.9(9)
C57C C52 C57A 20.6(10)
C57B C52 C57A 25.6(8)
C52 C53 C54 122.2(5)
C49 C54 C53 118.9(5)
C49 C54 C59 122.9(4)
C53 C54 C59 118.2(4)
C56 C55 C50 120.4(5)
C52 C57A C58A 103.1(14)
C58B C57B C52 108.8(18)
C58C C57C C52 128(2)
C54 C59 C60 114.7(4)
C66 C61 C62 119.4(5)
C66 C61 Pb3 118.5(4)
C62 C61 Pb3 122.1(3)
C63 C62 C61 118.8(5)
C63 C62 C67 117.8(5)
C61 C62 C67 123.5(4)
C64 C63 C62 123.0(6)
C63 C64 C65 116.9(6)
C63 C64 C69B 134.0(8)
C65 C64 C69B 108.9(7)
C63 C64 C69A 112.2(8)
C65 C64 C69A 130.8(8)
C69B C64 C69A 22.6(6)
C64 C65 C66 122.7(5)
C61 C66 C65 119.2(6)
C61 C66 C71 123.3(5)
C65 C66 C71 117.5(5)
C62 C67 C68 113.0(4)
C70A C69A C64 117.8(10)
C70B C69B C64 104.5(13)
C72 C71 C66 114.2(5)

loop_
_geom_bond_atom_site_label_1
_geom_bond_atom_site_label_2
_geom_bond_distance
Pb1 C1 2.293(4)
Pb1 C13 2.300(4)
Pb1 Pb3 3.1727(3)
Pb1 Pb2 3.1812(3)
Pb2 C25 2.298(5)
Pb2 C37 2.303(4)
Pb2 Pb3 3.2014(2)
Pb3 C61 2.299(5)
Pb3 C49 2.316(4)
C1 C6 1.392(6)
C1 C2 1.418(6)
C2 C3 1.411(6)
C2 C7 1.511(7)
C3 C4 1.391(7)
C4 C5 1.387(7)
C4 C9 1.507(6)
C5 C6 1.395(6)
C6 C11 1.524(7)
C7 C8A 1.446(16)
C7 C8B 1.588(12)
C9 C10 1.532(7)
C11 C12 1.531(6)
C13 C14 1.404(5)
C13 C18 1.407(6)
C14 C15 1.411(6)
C14 C19 1.512(6)
C15 C16 1.370(6)
C16 C17 1.401(6)
C16 C21 1.522(6)
C17 C18 1.397(6)
C18 C23 1.525(5)
C19 C20 1.537(7)
C21 C22 1.525(9)
C23 C24 1.517(8)
C25 C26 1.409(7)
C25 C30 1.417(6)
C26 C27 1.394(7)
C26 C31 1.516(6)
C27 C28 1.392(7)
C28 C29 1.391(8)
C28 C33 1.505(9)
C29 C30 1.397(8)
C30 C35 1.516(7)
C31 C32 1.531(8)
C33 C34 1.496(11)
C35 C36 1.514(8)
C37 C42 1.387(7)
C37 C38 1.403(7)
C38 C39 1.404(7)
C38 C43 1.511(7)
C39 C40 1.391(10)
C40 C41 1.382(10)
C40 C45 1.742(16)
C41 C42 1.402(8)
C42 C47 1.520(8)
C43 C44 1.498(9)
C45 C46 1.234(15)
C47 C48 1.507(10)
C49 C54 1.400(6)
C49 C50 1.403(7)
C50 C51 1.405(6)
C50 C55 1.525(7)
C51 C52 1.386(8)
C52 C53 1.372(9)
C52 C57C 1.57(2)
C52 C57B 1.580(17)
C52 C57A 1.60(2)
C53 C54 1.413(7)
C54 C59 1.504(7)
C55 C56 1.442(8)
C57A C58A 1.61(3)
C57B C58B 1.43(4)
C57C C58C 1.30(3)
C59 C60 1.520(8)
C61 C66 1.394(7)
C61 C62 1.415(7)
C62 C63 1.394(7)
C62 C67 1.522(7)
C63 C64 1.383(8)
C64 C65 1.385(10)
C64 C69B 1.504(13)
C64 C69A 1.600(16)
C65 C66 1.400(8)
C66 C71 1.521(9)
C67 C68 1.533(6)
C69A C70A 1.48(2)
C69B C70B 1.47(2)
C71 C72 1.485(10)

loop_
_geom_torsion_atom_site_label_1
_geom_torsion_atom_site_label_2
_geom_torsion_atom_site_label_3
_geom_torsion_atom_site_label_4
_geom_torsion
C1 Pb1 Pb2 C25 24.43(17)
C13 Pb1 Pb2 C25 130.77(17)
Pb3 Pb1 Pb2 C25 -96.13(13)
C1 Pb1 Pb2 C37 -169.26(17)
C13 Pb1 Pb2 C37 -62.92(17)
Pb3 Pb1 Pb2 C37 70.18(13)
C1 Pb1 Pb2 Pb3 120.56(10)
C13 Pb1 Pb2 Pb3 -133.10(10)
C1 Pb1 Pb3 C61 129.50(17)
C13 Pb1 Pb3 C61 -63.20(18)
Pb2 Pb1 Pb3 C61 -131.17(12)
C1 Pb1 Pb3 C49 22.11(18)
C13 Pb1 Pb3 C49 -170.60(18)
Pb2 Pb1 Pb3 C49 121.44(13)
C1 Pb1 Pb3 Pb2 -99.33(13)
C13 Pb1 Pb3 Pb2 67.96(13)
C25 Pb2 Pb3 C61 -164.41(19)
C37 Pb2 Pb3 C61 -59.3(2)
Pb1 Pb2 Pb3 C61 72.58(15)
C25 Pb2 Pb3 C49 26.98(19)
C37 Pb2 Pb3 C49 132.0(2)
Pb1 Pb2 Pb3 C49 -96.02(15)
C25 Pb2 Pb3 Pb1 123.00(12)
C37 Pb2 Pb3 Pb1 -131.93(13)
C13 Pb1 C1 C6 71.0(3)
Pb3 Pb1 C1 C6 -119.2(3)
Pb2 Pb1 C1 C6 170.4(2)
C13 Pb1 C1 C2 -110.6(3)
Pb3 Pb1 C1 C2 59.1(3)
Pb2 Pb1 C1 C2 -11.3(3)
C6 C1 C2 C3 -4.3(6)
Pb1 C1 C2 C3 177.4(3)
C6 C1 C2 C7 178.1(4)
Pb1 C1 C2 C7 -0.1(6)
C1 C2 C3 C4 2.0(6)
C7 C2 C3 C4 179.6(4)
C2 C3 C4 C5 1.3(6)
C2 C3 C4 C9 -174.3(4)
C3 C4 C5 C6 -2.3(6)
C9 C4 C5 C6 173.3(4)
C2 C1 C6 C5 3.3(6)
Pb1 C1 C6 C5 -178.2(3)
C2 C1 C6 C11 -177.2(4)
Pb1 C1 C6 C11 1.2(5)
C4 C5 C6 C1 0.0(6)
C4 C5 C6 C11 -179.5(4)
C3 C2 C7 C8A 12.6(9)
C1 C2 C7 C8A -169.8(8)
C3 C2 C7 C8B 37.9(7)
C1 C2 C7 C8B -144.6(6)
C5 C4 C9 C10 -89.0(6)
C3 C4 C9 C10 86.5(6)
C1 C6 C11 C12 82.4(5)
C5 C6 C11 C12 -98.2(5)
C1 Pb1 C13 C14 32.7(4)
Pb3 Pb1 C13 C14 -136.9(3)
Pb2 Pb1 C13 C14 -83.0(3)
C1 Pb1 C13 C18 -150.0(3)
Pb3 Pb1 C13 C18 40.3(4)
Pb2 Pb1 C13 C18 94.2(3)
C18 C13 C14 C15 -0.5(6)
Pb1 C13 C14 C15 176.6(3)
C18 C13 C14 C19 -179.9(4)
Pb1 C13 C14 C19 -2.7(6)
C13 C14 C15 C16 0.5(7)
C19 C14 C15 C16 179.9(5)
C14 C15 C16 C17 -0.6(7)
C14 C15 C16 C21 -177.8(5)
C15 C16 C17 C18 0.8(7)
C21 C16 C17 C18 178.0(5)
C16 C17 C18 C13 -0.9(7)
C16 C17 C18 C23 178.5(4)
C14 C13 C18 C17 0.8(7)
Pb1 C13 C18 C17 -176.6(3)
C14 C13 C18 C23 -178.7(4)
Pb1 C13 C18 C23 4.0(6)
C13 C14 C19 C20 -104.0(5)
C15 C14 C19 C20 76.7(5)
C15 C16 C21 C22 94.6(6)
C17 C16 C21 C22 -82.5(7)
C17 C18 C23 C24 -95.0(5)
C13 C18 C23 C24 84.4(6)
C37 Pb2 C25 C26 -111.5(4)
Pb1 Pb2 C25 C26 57.5(4)
Pb3 Pb2 C25 C26 -11.2(4)
C37 Pb2 C25 C30 68.6(3)
Pb1 Pb2 C25 C30 -122.4(3)
Pb3 Pb2 C25 C30 168.9(3)
C30 C25 C26 C27 -2.0(7)
Pb2 C25 C26 C27 178.1(4)
C30 C25 C26 C31 177.5(4)
Pb2 C25 C26 C31 -2.4(7)
C25 C26 C27 C28 -0.2(8)
C31 C26 C27 C28 -179.8(5)
C26 C27 C28 C29 2.6(8)
C26 C27 C28 C33 -175.8(6)
C27 C28 C29 C30 -2.9(8)
C33 C28 C29 C30 175.5(6)
C28 C29 C30 C25 0.8(8)
C28 C29 C30 C35 179.4(5)
C26 C25 C30 C29 1.7(7)
Pb2 C25 C30 C29 -178.3(4)
C26 C25 C30 C35 -176.9(4)
Pb2 C25 C30 C35 3.1(6)
C27 C26 C31 C32 -62.1(7)
C25 C26 C31 C32 118.3(6)
C29 C28 C33 C34 -102.2(8)
C27 C28 C33 C34 76.1(8)
C29 C30 C35 C36 -96.4(6)
C25 C30 C35 C36 82.2(6)
C25 Pb2 C37 C42 42.3(4)
Pb1 Pb2 C37 C42 -126.9(4)
Pb3 Pb2 C37 C42 -72.4(4)
C25 Pb2 C37 C38 -138.3(4)
Pb1 Pb2 C37 C38 52.5(4)
Pb3 Pb2 C37 C38 107.0(4)
C42 C37 C38 C39 -3.1(8)
Pb2 C37 C38 C39 177.5(4)
C42 C37 C38 C43 177.1(5)
Pb2 C37 C38 C43 -2.3(7)
C37 C38 C39 C40 0.9(10)
C43 C38 C39 C40 -179.4(7)
C38 C39 C40 C41 1.6(12)
C38 C39 C40 C45 -167.4(7)
C39 C40 C41 C42 -1.9(13)
C45 C40 C41 C42 167.5(7)
C38 C37 C42 C41 2.9(8)
Pb2 C37 C42 C41 -177.8(5)
C38 C37 C42 C47 -176.3(5)
Pb2 C37 C42 C47 3.1(8)
C40 C41 C42 C37 -0.3(11)
C40 C41 C42 C47 178.9(7)
C37 C38 C43 C44 86.6(6)
C39 C38 C43 C44 -93.2(7)
C41 C40 C45 C46 103.1(14)
C39 C40 C45 C46 -87.9(14)
C37 C42 C47 C48 -111.0(7)
C41 C42 C47 C48 69.8(8)
C61 Pb3 C49 C54 76.2(4)
Pb1 Pb3 C49 C54 178.8(3)
Pb2 Pb3 C49 C54 -113.0(3)
C61 Pb3 C49 C50 -107.0(4)
Pb1 Pb3 C49 C50 -4.4(5)
Pb2 Pb3 C49 C50 63.8(5)
C54 C49 C50 C51 -3.6(8)
Pb3 C49 C50 C51 179.7(4)
C54 C49 C50 C55 174.4(5)
Pb3 C49 C50 C55 -2.2(7)
C49 C50 C51 C52 1.7(9)
C55 C50 C51 C52 -176.4(6)
C50 C51 C52 C53 1.6(10)
C50 C51 C52 C57C 166.9(12)
C50 C51 C52 C57B -160.0(11)
C50 C51 C52 C57A 179.2(10)
C51 C52 C53 C54 -3.0(10)
C57C C52 C53 C54 -169.5(11)
C57B C52 C53 C54 160.3(10)
C57A C52 C53 C54 -179.9(13)
C50 C49 C54 C53 2.3(7)
Pb3 C49 C54 C53 179.3(4)
C50 C49 C54 C59 -176.7(5)
Pb3 C49 C54 C59 0.3(6)
C52 C53 C54 C49 1.1(9)
C52 C53 C54 C59 -179.8(6)
C49 C50 C55 C56 -176.1(7)
C51 C50 C55 C56 2.0(10)
C53 C52 C57A C58A 1(2)
C51 C52 C57A C58A -175.9(12)
C57C C52 C57A C58A -26(3)
C57B C52 C57A C58A 47(2)
C53 C52 C57B C58B 126.6(19)
C51 C52 C57B C58B -71(2)
C57C C52 C57B C58B 28(3)
C57A C52 C57B C58B -20(3)
C53 C52 C57C C58C 14(3)
C51 C52 C57C C58C -151(2)
C57B C52 C57C C58C 109(5)
C57A C52 C57C C58C 173(6)
C49 C54 C59 C60 -100.7(6)
C53 C54 C59 C60 80.3(6)
C49 Pb3 C61 C66 -139.5(3)
Pb1 Pb3 C61 C66 106.0(3)
Pb2 Pb3 C61 C66 49.8(4)
C49 Pb3 C61 C62 41.8(4)
Pb1 Pb3 C61 C62 -72.7(3)
Pb2 Pb3 C61 C62 -128.9(3)
C66 C61 C62 C63 1.7(6)
Pb3 C61 C62 C63 -179.7(3)
C66 C61 C62 C67 -176.6(4)
Pb3 C61 C62 C67 2.1(6)
C61 C62 C63 C64 -1.4(7)
C67 C62 C63 C64 176.9(4)
C62 C63 C64 C65 1.6(8)
C62 C63 C64 C69B 177.7(8)
C62 C63 C64 C69A -175.3(6)
C63 C64 C65 C66 -2.1(8)
C69B C64 C65 C66 -179.1(6)
C69A C64 C65 C66 174.1(7)
C62 C61 C66 C65 -2.1(7)
Pb3 C61 C66 C65 179.1(3)
C62 C61 C66 C71 178.0(5)
Pb3 C61 C66 C71 -0.8(6)
C64 C65 C66 C61 2.4(8)
C64 C65 C66 C71 -177.7(5)
C63 C62 C67 C68 73.2(6)
C61 C62 C67 C68 -108.5(5)
C63 C64 C69A C70A 67.2(12)
C65 C64 C69A C70A -109.2(13)
C69B C64 C69A C70A -126(3)
C63 C64 C69B C70B 28.7(14)
C65 C64 C69B C70B -155.1(10)
C69A C64 C69B C70B 11.5(19)
C61 C66 C71 C72 93.9(7)
C65 C66 C71 C72 -86.0(8)
